data_1517942
loop_
_publ_author_name
'Robl, Christian'
'Frost, Mona'

_publ_section_title
;
 On the proton-acceptor properties of [TeMo6O24]6- in
 Na4(NH4)2[TeMo6O24].16H2O
;
_journal_name_full 'Zeitschrift fuer Anorganische und Allgemeine Chemie'
_journal_page_first 1132
_journal_page_last 1136
_journal_volume 619
_journal_year 1993
_chemical_formula_sum 'H40 Mo6 N2 Na4 O40 Te'
_chemical_formula_weight 1503.54
_space_group_IT_number 2
_symmetry_cell_setting triclinic
_symmetry_Int_Tables_number 2
_symmetry_space_group_name_Hall '-P 1'
_symmetry_space_group_name_H-M 'P -1'
_cell_angle_alpha 96.259(9)
_cell_angle_beta 118.556(7)
_cell_angle_gamma 113.355(8)
_cell_formula_units_Z 1
_cell_length_a 10.753(1)
_cell_length_b 10.742(1)
_cell_length_c 10.898(1)
_cell_volume 943.0(2)
_diffrn_ambient_temperature 295
_diffrn_radiation_probe x-ray
_diffrn_radiation_type MoK\a
_diffrn_radiation_wavelength 0.71069
_exptl_absorpt_coefficient_mu 2.862
_exptl_crystal_density_diffrn 2.648
_exptl_crystal_F_000 722
_refine_ls_number_parameters 311
_refine_ls_number_reflns 3689
_refine_ls_R_factor_gt 0.0233
_refine_ls_wR_factor_gt 0.0204
_cod_data_source_file TeMo6O24.cif
_cod_data_source_block TeMo6O24
_cod_database_code 1517942

loop_
_symmetry_equiv_pos_site_id
_symmetry_equiv_pos_as_xyz
1 x,y,z
2 -x,-y,-z

loop_
_atom_site_label
_atom_site_type_symbol
_atom_site_thermal_displace_type
_atom_site_fract_x
_atom_site_fract_y
_atom_site_fract_z
_atom_site_occupancy
_atom_site_U_iso_or_equiv
Te Te Uiso 0.00000 0.00000 0.00000 1.000 0.0110(10)
Mo1 Mo Uiso -0.09150(10) -0.33620(10) -0.13740(10) 1.000 0.0170(10)
Mo2 Mo Uiso 0.38200(10) 0.27260(10) 0.17690(10) 1.000 0.0160(10)
Mo3 Mo Uiso 0.28810(10) -0.06360(10) 0.04040(10) 1.000 0.0160(10)
O1 O Uiso -0.2966(3) -0.3405(2) -0.2730(2) 1.000 0.0180(10)
O2 O Uiso 0.1330(3) -0.2413(2) 0.0353(2) 1.000 0.0190(10)
O3 O Uiso -0.0744(3) -0.4078(3) -0.2732(3) 1.000 0.0280(10)
O4 O Uiso -0.1695(3) -0.4780(2) -0.0873(3) 1.000 0.0280(10)
O5 O Uiso 0.1157(3) 0.1876(2) -0.0071(2) 1.000 0.0150(10)
O6 O Uiso 0.0320(3) -0.1044(2) -0.1278(2) 1.000 0.0140(10)
O7 O Uiso 0.2144(2) 0.0459(2) 0.1618(2) 1.000 0.0140(10)
O8 O Uiso 0.3587(3) 0.1288(2) 0.0311(3) 1.000 0.0190(10)
O9 O Uiso 0.5492(3) 0.2932(2) 0.3377(3) 1.000 0.0240(10)
O10 O Uiso 0.4571(3) 0.4177(3) 0.1283(3) 1.000 0.0270(10)
O11 O Uiso 0.3000(3) -0.1418(2) -0.0963(3) 1.000 0.0250(10)
O12 O Uiso 0.4566(3) -0.0304(2) 0.2086(3) 1.000 0.0240(10)
N N Uiso 0.2759(5) -0.4245(4) -0.0908(4) 1.000 0.043(2)
OW5 O Uiso 0.0777(4) 0.2185(3) -0.2684(3) 1.000 0.037(2)
OW7 O Uiso 0.4265(3) 0.3475(3) 0.5652(3) 1.000 0.0330(10)
OW3 O Uiso 0.1670(3) 0.7999(3) 0.5931(3) 1.000 0.0380(10)
OW4 O Uiso 0.0422(4) 0.0967(3) 0.4100(3) 1.000 0.039(2)
OW6 O Uiso 0.8450(3) -0.4535(3) 0.4016(3) 1.000 0.040(2)
OW8 O Uiso 0.6073(4) -0.1929(3) 0.1910(3) 1.000 0.042(2)
OW1 O Uiso 0.3786(3) 0.0652(3) 0.4599(3) 1.000 0.0310(10)
OW2 O Uiso 0.8388(4) 0.2930(3) 0.7077(3) 1.000 0.0350(10)
Na1 Na Uiso 0.6278(2) 0.1302(2) 0.4628(2) 1.000 0.0270(10)
Na2 Na Uiso 0.7393(2) -0.2911(2) 0.3460(2) 1.000 0.0370(10)
H1 H Uiso 0.231(3) 0.521(3) -0.047(3) 1.000 0.089(3)
H2 H Uiso 0.232(3) 0.541(3) -0.169(3) 1.000 0.089(3)
H3 H Uiso 0.636(3) 0.408(3) 0.037(3) 1.000 0.089(3)
H4 H Uiso 0.312(3) -0.349(3) -0.057(3) 1.000 0.089(3)
H51 H Uiso 0.004(3) 0.235(3) 0.706(3) 1.000 0.039(3)
H52 H Uiso 0.095(3) 0.204(3) -0.198(3) 1.000 0.039(3)
H71 H Uiso 0.377(3) 0.342(3) 0.463(3) 1.000 0.078(3)
H72 H Uiso 0.491(3) 0.407(3) -0.395(3) 1.000 0.078(3)
H31 H Uiso 0.867(3) 0.153(3) 0.419(3) 1.000 0.058(3)
H32 H Uiso 0.794(3) 0.204(3) 0.329(3) 1.000 0.058(3)
H41 H Uiso -0.022(3) -0.102(3) -0.335(3) 1.000 0.050(3)
H42 H Uiso -0.034(3) -0.035(3) -0.412(3) 1.000 0.050(3)
H61 H Uiso 0.191(3) 0.505(3) -0.432(3) 1.000 0.061(3)
H62 H Uiso 0.046(3) 0.395(3) -0.473(3) 1.000 0.061(3)
H81 H Uiso 0.365(3) 0.161(3) -0.131(3) 1.000 0.068(3)
H82 H Uiso 0.401(3) 0.140(3) -0.215(3) 1.000 0.068(3)
H11 H Uiso 0.309(3) 0.053(3) 0.371(3) 1.000 0.054(3)
H12 H Uiso 0.394(3) 0.137(3) 0.510(3) 1.000 0.054(3)
H21 H Uiso 0.873(3) 0.361(3) 0.729(3) 1.000 0.071(3)
H22 H Uiso 0.852(3) 0.288(3) 0.779(3) 1.000 0.071(3)

loop_
_atom_type_symbol
_atom_type_description
_atom_type_scat_dispersion_real
_atom_type_scat_dispersion_imag
_atom_type_scat_source
H H 0.0000 0.0000 ' International Tables Vol C Tables 4.2.6.8 and 6.1.1.4'
Mo Mo -1.6832 0.6857 ' International Tables Vol C Tables 4.2.6.8 and 6.1.1.4'
N N 0.0061 0.0033 ' International Tables Vol C Tables 4.2.6.8 and 6.1.1.4'
Na Na 0.0362 0.0249 ' International Tables Vol C Tables 4.2.6.8 and 6.1.1.4'
O O 0.0106 0.0060 ' International Tables Vol C Tables 4.2.6.8 and 6.1.1.4'
Te Te -0.5308 1.6751 ' International Tables Vol C Tables 4.2.6.8 and 6.1.1.4'

loop_
_geom_angle_atom_site_label_1
_geom_angle_atom_site_label_2
_geom_angle_atom_site_label_3
_geom_angle
_geom_angle_site_symmetry_1
_geom_angle_site_symmetry_3
_geom_angle_publ_flag
Mo1 Te Mo2 119.87(3) . . yes
Mo1 Te Mo3 59.82(3) . . yes
Mo1 Te O5 137.00(9) . . yes
Mo1 Te O6 42.28(7) . . yes
Mo1 Te O7 89.48(7) . . yes
Mo1 Te Mo1 180.00 . 2_555 yes
Mo1 Te Mo2 60.13(3) . 2_555 yes
Mo1 Te Mo3 120.18(3) . 2_555 yes
Mo1 Te O5 43.01(9) . 2_555 yes
Mo1 Te O6 137.72(7) . 2_555 yes
Mo1 Te O7 90.52(7) . 2_555 yes
Mo2 Te Mo3 60.05(3) . . yes
Mo2 Te O5 41.92(8) . . yes
Mo2 Te O6 90.28(8) . . yes
Mo2 Te O7 43.55(7) . . yes
Mo1 Te Mo2 60.13(3) 2_555 . yes
Mo2 Te Mo2 180.00 . 2_555 yes
Mo2 Te Mo3 119.96(3) . 2_555 yes
Mo2 Te O5 138.08(8) . 2_555 yes
Mo2 Te O6 89.72(8) . 2_555 yes
Mo2 Te O7 136.45(7) . 2_555 yes
Mo3 Te O5 89.50(10) . . yes
Mo3 Te O6 42.95(8) . . yes
Mo3 Te O7 42.78(7) . . yes
Mo1 Te Mo3 120.18(3) 2_555 . yes
Mo2 Te Mo3 119.96(3) 2_555 . yes
Mo3 Te Mo3 180.00 . 2_555 yes
Mo3 Te O5 90.50(10) . 2_555 yes
Mo3 Te O6 137.05(8) . 2_555 yes
Mo3 Te O7 137.22(7) . 2_555 yes
O5 Te O6 94.72(11) . . yes
O5 Te O7 85.47(10) . . yes
Mo1 Te O5 43.01(9) 2_555 . yes
Mo2 Te O5 138.08(8) 2_555 . yes
Mo3 Te O5 90.50(10) 2_555 . yes
O5 Te O5 180.00 . 2_555 yes
O5 Te O6 85.28(11) . 2_555 yes
O5 Te O7 94.53(10) . 2_555 yes
O6 Te O7 85.72(10) . . yes
Mo1 Te O6 137.72(7) 2_555 . yes
Mo2 Te O6 89.72(8) 2_555 . yes
Mo3 Te O6 137.05(8) 2_555 . yes
O5 Te O6 85.28(11) 2_555 . yes
O6 Te O6 180.00 . 2_555 yes
O6 Te O7 94.28(10) . 2_555 yes
Mo1 Te O7 90.52(7) 2_555 . yes
Mo2 Te O7 136.45(7) 2_555 . yes
Mo3 Te O7 137.22(7) 2_555 . yes
O5 Te O7 94.53(10) 2_555 . yes
O6 Te O7 94.28(10) 2_555 . yes
O7 Te O7 180.00 . 2_555 yes
Mo1 Te Mo2 119.87(3) 2_555 2_555 yes
Mo1 Te Mo3 59.82(3) 2_555 2_555 yes
Mo1 Te O5 137.00(9) 2_555 2_555 yes
Mo1 Te O6 42.28(7) 2_555 2_555 yes
Mo1 Te O7 89.48(7) 2_555 2_555 yes
Mo2 Te Mo3 60.05(3) 2_555 2_555 yes
Mo2 Te O5 41.92(8) 2_555 2_555 yes
Mo2 Te O6 90.28(8) 2_555 2_555 yes
Mo2 Te O7 43.55(7) 2_555 2_555 yes
Mo3 Te O5 89.50(10) 2_555 2_555 yes
Mo3 Te O6 42.95(8) 2_555 2_555 yes
Mo3 Te O7 42.78(7) 2_555 2_555 yes
O5 Te O6 94.72(11) 2_555 2_555 yes
O5 Te O7 85.47(10) 2_555 2_555 yes
O6 Te O7 85.72(10) 2_555 2_555 yes
Te Mo1 O1 76.66(7) . . yes
Te Mo1 O2 76.29(8) . . yes
Te Mo1 O3 128.34(12) . . yes
Te Mo1 O4 126.30(12) . . yes
Te Mo1 O6 34.93(8) . . yes
Te Mo1 O5 35.15(6) . 2_555 yes
O1 Mo1 O2 152.93(12) . . yes
O1 Mo1 O3 97.08(14) . . yes
O1 Mo1 O4 98.46(14) . . yes
O1 Mo1 O6 84.16(11) . . yes
O1 Mo1 O5 73.13(10) . 2_555 yes
O2 Mo1 O3 100.47(16) . . yes
O2 Mo1 O4 96.58(13) . . yes
O2 Mo1 O6 74.28(10) . . yes
O2 Mo1 O5 84.08(12) . 2_555 yes
O3 Mo1 O4 105.35(16) . . yes
O3 Mo1 O6 93.85(14) . . yes
O3 Mo1 O5 161.62(13) . 2_555 yes
O4 Mo1 O6 160.07(13) . . yes
O4 Mo1 O5 91.66(13) . 2_555 yes
O5 Mo1 O6 70.07(10) 2_555 . yes
Te Mo2 O5 35.00(6) . . yes
Te Mo2 O7 34.89(6) . . yes
Te Mo2 O8 75.21(10) . . yes
Te Mo2 O9 125.30(10) . . yes
Te Mo2 O10 128.53(11) . . yes
Te Mo2 O1 76.98(8) . 2_555 yes
O5 Mo2 O7 69.88(8) . . yes
O5 Mo2 O8 82.65(12) . . yes
O5 Mo2 O9 159.21(13) . . yes
O5 Mo2 O10 94.06(13) . . yes
O1 Mo2 O5 74.40(11) 2_555 . yes
O7 Mo2 O8 73.26(10) . . yes
O7 Mo2 O9 90.77(10) . . yes
O7 Mo2 O10 161.73(12) . . yes
O1 Mo2 O7 84.09(10) 2_555 . yes
O8 Mo2 O9 99.44(15) . . yes
O8 Mo2 O10 96.70(14) . . yes
O1 Mo2 O8 152.19(13) 2_555 . yes
O9 Mo2 O10 106.15(15) . . yes
O1 Mo2 O9 96.72(14) 2_555 . yes
O1 Mo2 O10 100.35(14) 2_555 . yes
Te Mo3 O2 76.62(10) . . yes
Te Mo3 O6 35.38(7) . . yes
Te Mo3 O7 35.04(5) . . yes
Te Mo3 O8 75.77(12) . . yes
Te Mo3 O11 128.51(12) . . yes
Te Mo3 O12 125.45(13) . . yes
O2 Mo3 O6 73.76(10) . . yes
O2 Mo3 O7 83.55(11) . . yes
O2 Mo3 O8 152.38(16) . . yes
O2 Mo3 O11 98.36(12) . . yes
O2 Mo3 O12 95.23(12) . . yes
O6 Mo3 O7 70.41(9) . . yes
O6 Mo3 O8 83.24(12) . . yes
O6 Mo3 O11 93.47(13) . . yes
O6 Mo3 O12 159.00(15) . . yes
O7 Mo3 O8 74.32(12) . . yes
O7 Mo3 O11 162.67(13) . . yes
O7 Mo3 O12 90.91(13) . . yes
O8 Mo3 O11 98.11(13) . . yes
O8 Mo3 O12 101.34(13) . . yes
O11 Mo3 O12 105.99(17) . . yes
Mo1 O1 Mo2 115.64(10) . 2_555 yes
Mo1 O2 Mo3 115.53(11) . . yes
Te O5 Mo2 103.09(10) . . yes
Te O5 Mo1 101.85(13) . 2_555 yes
Mo1 O5 Mo2 92.87(8) 2_555 . yes
Te O6 Mo1 102.79(12) . . yes
Te O6 Mo3 101.67(8) . . yes
Mo1 O6 Mo3 92.07(10) . . yes
Te O7 Mo2 101.56(9) . . yes
Te O7 Mo3 102.19(8) . . yes
Mo2 O7 Mo3 91.40(9) . . yes
Mo2 O8 Mo3 116.10(15) . . yes
H51 OW5 H52 105(4) 1_554 . no
H71 OW7 H72 108(3) . 1_556 no
H31 OW3 H32 116(3) 2_666 2_666 no
H41 OW4 H42 112(4) 2_555 2_555 no
H1 N H3 97(3) 1_545 2_655 no
H2 N H3 122(4) 1_545 2_655 no
H1 N H2 114(3) 1_545 1_545 no
H1 N H4 114(3) 1_545 . no
H2 N H4 121(3) 1_545 . no
H3 N H4 84(4) 2_655 . no
H61 OW6 H62 108(3) 2_655 2_655 no
H81 OW8 H82 99(3) 2_655 2_655 no
H11 OW1 H12 103(3) . . no
H21 OW2 H22 97(4) . . no

loop_
_geom_bond_atom_site_label_1
_geom_bond_atom_site_label_2
_geom_bond_distance
_geom_bond_site_symmetry_2
_geom_bond_publ_flag
Te Mo1 3.2936(11) . yes
Te Mo2 3.2903(11) . yes
Te Mo3 3.2707(13) . yes
Te O5 1.937(2) . yes
Te O6 1.934(3) . yes
Te O7 1.921(2) . yes
Te Mo1 3.2936(11) 2_555 yes
Te Mo2 3.2903(11) 2_555 yes
Te Mo3 3.2707(13) 2_555 yes
Te O5 1.937(2) 2_555 yes
Te O6 1.934(3) 2_555 yes
Te O7 1.921(2) 2_555 yes
Mo1 O1 1.959(3) . yes
Mo1 O2 1.923(3) . yes
Mo1 O3 1.715(3) . yes
Mo1 O4 1.711(3) . yes
Mo1 O6 2.272(2) . yes
Mo1 O5 2.295(3) 2_555 yes
Mo2 O5 2.257(3) . yes
Mo2 O7 2.314(2) . yes
Mo2 O8 1.937(3) . yes
Mo2 O9 1.715(3) . yes
Mo2 O10 1.718(3) . yes
Mo2 O1 1.938(3) 2_555 yes
Mo3 O2 1.947(3) . yes
Mo3 O6 2.276(3) . yes
Mo3 O7 2.273(3) . yes
Mo3 O8 1.932(2) . yes
Mo3 O11 1.714(3) . yes
Mo3 O12 1.715(3) . yes
OW5 H52 0.75(3) . no
OW5 H51 0.81(4) 1_554 no
OW7 H72 0.62(3) 1_556 no
OW7 H71 0.96(3) . no
OW3 H31 0.72(3) 2_666 no
OW3 H32 0.76(3) 2_666 no
OW4 H41 0.75(3) 2_555 no
OW4 H42 0.64(3) 2_555 no
N H4 0.70(3) . no
N H2 0.70(3) 1_545 no
N H3 0.77(3) 2_655 no
N H1 0.93(3) 1_545 no
OW6 H61 0.74(3) 2_655 no
OW6 H62 0.90(3) 2_655 no
OW8 H81 0.89(3) 2_655 no
OW8 H82 0.66(3) 2_655 no
OW1 H11 0.85(3) . no
OW1 H12 0.80(3) . no
OW2 H21 0.63(3) . no
OW2 H22 0.73(3) . no

loop_
_geom_hbond_atom_site_label_D
_geom_hbond_atom_site_label_H
_geom_hbond_atom_site_label_A
_geom_hbond_distance_DH
_geom_hbond_distance_HA
_geom_hbond_distance_DA
_geom_hbond_angle_DHA
_geom_hbond_site_symmetry_A
_geom_hbond_publ_flag
N_k H1 O4 0.93(3) 1.90(3) 2.791(6) 159(3) 2_555 yes
N_k H2 OW6 0.70(3) 2.20(3) 2.890(5) 166(4) 2_655 yes
N_l H3 O10 0.77(3) 2.58(4) 3.062(7) 123(3) . yes
N_l H3 OW8 0.77(3) 2.47(3) 3.027(5) 131(3) 2_655 yes
N H4 O11 0.70(3) 2.35(3) 2.954(5) 145(3) . yes
OW1 H11 O7 0.85(3) 1.98(3) 2.792(3) 160(4) . yes
OW1 H12 OW7 0.80(3) 2.12(3) 2.866(5) 156(3) . yes
OW3_b H32 O11 0.76(3) 2.13(3) 2.845(4) 156(3) 2_655 yes
OW4_c H41 O6 0.75(3) 2.05(3) 2.804(3) 176(4) . yes
OW4_c H42 OW5 0.64(3) 2.45(3) 3.001(5) 147(3) . yes
OW5 H52 O5 0.75(3) 2.02(3) 2.755(4) 168(4) . yes
OW7 H71 O1 0.96(3) 1.82(3) 2.777(3) 176.2(16) 2_555 yes
OW8_i H81 O8 0.89(3) 1.86(3) 2.734(4) 166(3) . yes
OW8_i H82 O12 0.66(3) 2.25(4) 2.860(5) 155(3) 2_655 yes

loop_
_geom_torsion_atom_site_label_1
_geom_torsion_atom_site_label_2
_geom_torsion_atom_site_label_3
_geom_torsion_atom_site_label_4
_geom_torsion
_geom_torsion_site_symmetry_1
_geom_torsion_site_symmetry_3
_geom_torsion_site_symmetry_4
_geom_torsion_publ_flag
Mo2 Te Mo1 O1 -150.48(9) . . . no
Mo2 Te Mo1 O2 30.63(9) . . . no
Mo2 Te Mo1 O3 -61.98(16) . . . no
Mo2 Te Mo1 O4 118.75(15) . . . no
Mo2 Te Mo1 O6 -51.45(12) . . . no
Mo2 Te Mo1 O5 129.97(11) . . 2_555 no
Mo3 Te Mo1 O1 -150.78(9) . . . no
Mo3 Te Mo1 O2 30.34(9) . . . no
Mo3 Te Mo1 O3 -62.28(15) . . . no
Mo3 Te Mo1 O4 118.45(15) . . . no
Mo3 Te Mo1 O6 -51.75(11) . . . no
Mo3 Te Mo1 O5 129.67(11) . . 2_555 no
O5 Te Mo1 O1 -100.45(14) . . . no
O5 Te Mo1 O2 80.66(14) . . . no
O5 Te Mo1 O3 -11.95(19) . . . no
O5 Te Mo1 O4 168.78(18) . . . no
O5 Te Mo1 O6 -1.42(16) . . . no
O5 Te Mo1 O5 -180.00(15) . . 2_555 no
O6 Te Mo1 O1 -99.03(14) . . . no
O6 Te Mo1 O2 82.08(14) . . . no
O6 Te Mo1 O3 -10.53(18) . . . no
O6 Te Mo1 O4 170.20(19) . . . no
O6 Te Mo1 O5 -178.58(16) . . 2_555 no
O7 Te Mo1 O1 176.77(11) . . . no
O7 Te Mo1 O2 -2.12(11) . . . no
O7 Te Mo1 O3 -94.74(17) . . . no
O7 Te Mo1 O4 85.99(16) . . . no
O7 Te Mo1 O6 -84.21(13) . . . no
O7 Te Mo1 O5 97.22(13) . . 2_555 no
Mo2 Te Mo1 O1 29.52(9) 2_555 . . no
Mo2 Te Mo1 O2 -149.37(9) 2_555 . . no
Mo2 Te Mo1 O3 118.02(16) 2_555 . . no
Mo2 Te Mo1 O4 -61.25(15) 2_555 . . no
Mo2 Te Mo1 O6 128.55(12) 2_555 . . no
Mo3 Te Mo1 O1 29.22(9) 2_555 . . no
Mo3 Te Mo1 O2 -149.67(9) 2_555 . . no
Mo3 Te Mo1 O3 117.72(15) 2_555 . . no
Mo3 Te Mo1 O4 -61.55(15) 2_555 . . no
Mo3 Te Mo1 O6 128.25(11) 2_555 . . no
O5 Te Mo1 O1 79.55(14) 2_555 . . no
O5 Te Mo1 O2 -99.34(14) 2_555 . . no
O5 Te Mo1 O3 168.05(19) 2_555 . . no
O5 Te Mo1 O4 -11.22(18) 2_555 . . no
O5 Te Mo1 O6 178.58(16) 2_555 . . no
O6 Te Mo1 O1 80.97(14) 2_555 . . no
O6 Te Mo1 O2 -97.92(14) 2_555 . . no
O6 Te Mo1 O3 169.47(18) 2_555 . . no
O6 Te Mo1 O4 -9.80(19) 2_555 . . no
O6 Te Mo1 O6 180.00(15) 2_555 . . no
O7 Te Mo1 O1 -3.23(11) 2_555 . . no
O7 Te Mo1 O2 177.88(11) 2_555 . . no
O7 Te Mo1 O3 85.27(17) 2_555 . . no
O7 Te Mo1 O4 -94.01(16) 2_555 . . no
O7 Te Mo1 O6 95.80(13) 2_555 . . no
Mo1 Te Mo2 O5 128.51(13) . . . no
Mo1 Te Mo2 O7 -51.73(10) . . . no
Mo1 Te Mo2 O8 30.09(9) . . . no
Mo1 Te Mo2 O9 -61.12(15) . . . no
Mo1 Te Mo2 O10 116.88(16) . . . no
Mo1 Te Mo2 O1 -150.17(7) . . 2_555 no
Mo3 Te Mo2 O5 128.81(13) . . . no
Mo3 Te Mo2 O7 -51.44(10) . . . no
Mo3 Te Mo2 O8 30.38(8) . . . no
Mo3 Te Mo2 O9 -60.82(15) . . . no
Mo3 Te Mo2 O10 117.17(16) . . . no
Mo3 Te Mo2 O1 -149.87(7) . . 2_555 no
O5 Te Mo2 O7 179.75(16) . . . no
O5 Te Mo2 O8 -98.43(15) . . . no
O5 Te Mo2 O9 170.4(2) . . . no
O5 Te Mo2 O10 -11.6(2) . . . no
O5 Te Mo2 O1 81.32(14) . . 2_555 no
O6 Te Mo2 O5 96.77(14) . . . no
O6 Te Mo2 O7 -83.48(12) . . . no
O6 Te Mo2 O8 -1.66(10) . . . no
O6 Te Mo2 O9 -92.86(16) . . . no
O6 Te Mo2 O10 85.13(17) . . . no
O6 Te Mo2 O1 178.08(9) . . 2_555 no
O7 Te Mo2 O5 -179.75(17) . . . no
O7 Te Mo2 O8 81.82(13) . . . no
O7 Te Mo2 O9 -9.38(17) . . . no
O7 Te Mo2 O10 168.6(2) . . . no
O7 Te Mo2 O1 -98.44(12) . . 2_555 no
Mo1 Te Mo2 O5 -51.49(13) 2_555 . . no
Mo1 Te Mo2 O7 128.27(10) 2_555 . . no
Mo1 Te Mo2 O8 -149.91(9) 2_555 . . no
Mo1 Te Mo2 O9 118.89(15) 2_555 . . no
Mo1 Te Mo2 O10 -63.12(16) 2_555 . . no
Mo3 Te Mo2 O5 -51.19(13) 2_555 . . no
Mo3 Te Mo2 O7 128.56(10) 2_555 . . no
Mo3 Te Mo2 O8 -149.62(8) 2_555 . . no
Mo3 Te Mo2 O9 119.18(15) 2_555 . . no
Mo3 Te Mo2 O10 -62.83(16) 2_555 . . no
O5 Te Mo2 O5 179.98(18) 2_555 . . no
O5 Te Mo2 O7 -0.25(16) 2_555 . . no
O5 Te Mo2 O8 81.57(15) 2_555 . . no
O5 Te Mo2 O9 -9.6(2) 2_555 . . no
O5 Te Mo2 O10 168.4(2) 2_555 . . no
O6 Te Mo2 O5 -83.24(14) 2_555 . . no
O6 Te Mo2 O7 96.52(12) 2_555 . . no
O6 Te Mo2 O8 178.34(10) 2_555 . . no
O6 Te Mo2 O9 87.14(16) 2_555 . . no
O6 Te Mo2 O10 -94.87(17) 2_555 . . no
O7 Te Mo2 O5 0.25(17) 2_555 . . no
O7 Te Mo2 O7 -180.00(14) 2_555 . . no
O7 Te Mo2 O8 -98.18(13) 2_555 . . no
O7 Te Mo2 O9 170.62(17) 2_555 . . no
O7 Te Mo2 O10 -11.4(2) 2_555 . . no
Mo1 Te Mo3 O2 -29.86(6) . . . no
Mo1 Te Mo3 O6 50.85(10) . . . no
Mo1 Te Mo3 O7 -127.80(10) . . . no
Mo1 Te Mo3 O8 149.33(9) . . . no
Mo1 Te Mo3 O11 60.24(12) . . . no
Mo1 Te Mo3 O12 -116.75(12) . . . no
Mo2 Te Mo3 O2 150.44(7) . . . no
Mo2 Te Mo3 O6 -128.86(10) . . . no
Mo2 Te Mo3 O7 52.50(10) . . . no
Mo2 Te Mo3 O8 -30.38(9) . . . no
Mo2 Te Mo3 O11 -119.46(12) . . . no
Mo2 Te Mo3 O12 63.55(11) . . . no
O5 Te Mo3 O2 -178.19(8) . . . no
O5 Te Mo3 O6 -97.48(11) . . . no
O5 Te Mo3 O7 83.87(11) . . . no
O5 Te Mo3 O8 1.00(10) . . . no
O5 Te Mo3 O11 -88.09(13) . . . no
O5 Te Mo3 O12 94.92(12) . . . no
O6 Te Mo3 O2 -80.71(11) . . . no
O6 Te Mo3 O7 -178.65(14) . . . no
O6 Te Mo3 O8 98.48(13) . . . no
O6 Te Mo3 O11 9.39(14) . . . no
O6 Te Mo3 O12 -167.60(16) . . . no
O7 Te Mo3 O2 97.94(11) . . . no
O7 Te Mo3 O6 178.65(14) . . . no
O7 Te Mo3 O8 -82.88(13) . . . no
O7 Te Mo3 O11 -171.96(16) . . . no
O7 Te Mo3 O12 11.05(14) . . . no
Mo1 Te Mo3 O2 150.14(6) 2_555 . . no
Mo1 Te Mo3 O6 -129.15(10) 2_555 . . no
Mo1 Te Mo3 O7 52.20(10) 2_555 . . no
Mo1 Te Mo3 O8 -30.67(9) 2_555 . . no
Mo1 Te Mo3 O11 -119.76(12) 2_555 . . no
Mo1 Te Mo3 O12 63.25(12) 2_555 . . no
Mo2 Te Mo3 O2 -29.56(7) 2_555 . . no
Mo2 Te Mo3 O6 51.14(10) 2_555 . . no
Mo2 Te Mo3 O7 -127.50(10) 2_555 . . no
Mo2 Te Mo3 O8 149.62(9) 2_555 . . no
Mo2 Te Mo3 O11 60.54(12) 2_555 . . no
Mo2 Te Mo3 O12 -116.45(11) 2_555 . . no
O5 Te Mo3 O2 1.81(8) 2_555 . . no
O5 Te Mo3 O6 82.52(11) 2_555 . . no
O5 Te Mo3 O7 -96.13(11) 2_555 . . no
O5 Te Mo3 O8 -179.01(10) 2_555 . . no
O5 Te Mo3 O11 91.91(13) 2_555 . . no
O5 Te Mo3 O12 -85.08(12) 2_555 . . no
O6 Te Mo3 O2 99.29(11) 2_555 . . no
O6 Te Mo3 O6 180.00(13) 2_555 . . no
O6 Te Mo3 O7 1.36(14) 2_555 . . no
O6 Te Mo3 O8 -81.52(13) 2_555 . . no
O6 Te Mo3 O11 -170.61(14) 2_555 . . no
O6 Te Mo3 O12 12.41(16) 2_555 . . no
O7 Te Mo3 O2 -82.06(11) 2_555 . . no
O7 Te Mo3 O6 -1.36(14) 2_555 . . no
O7 Te Mo3 O7 180.00(13) 2_555 . . no
O7 Te Mo3 O8 97.13(13) 2_555 . . no
O7 Te Mo3 O11 8.04(16) 2_555 . . no
O7 Te Mo3 O12 -168.95(14) 2_555 . . no
Mo1 Te O5 Mo2 -84.18(10) . . . no
Mo1 Te O5 Mo1 180.00(5) . . 2_555 no
Mo2 Te O5 Mo1 -95.82(10) . . 2_555 no
Mo3 Te O5 Mo2 -42.47(10) . . . no
Mo3 Te O5 Mo1 -138.29(8) . . 2_555 no
O6 Te O5 Mo2 -85.14(12) . . . no
O6 Te O5 Mo1 179.04(11) . . 2_555 no
O7 Te O5 Mo2 0.17(12) . . . no
O7 Te O5 Mo1 -95.65(10) . . 2_555 no
Mo1 Te O5 Mo2 95.82(10) 2_555 . . no
Mo2 Te O5 Mo2 179.98(8) 2_555 . . no
Mo3 Te O5 Mo2 137.53(10) 2_555 . . no
O6 Te O5 Mo2 94.86(12) 2_555 . . no
O7 Te O5 Mo2 -179.83(12) 2_555 . . no
Mo1 Te O6 Mo3 -94.86(11) . . . no
Mo2 Te O6 Mo1 137.30(9) . . . no
Mo2 Te O6 Mo3 42.43(8) . . . no
Mo3 Te O6 Mo1 94.86(11) . . . no
O5 Te O6 Mo1 179.03(11) . . . no
O5 Te O6 Mo3 84.16(11) . . . no
O7 Te O6 Mo1 93.94(11) . . . no
O7 Te O6 Mo3 -0.92(10) . . . no
Mo1 Te O6 Mo1 180.00(4) 2_555 . . no
Mo1 Te O6 Mo3 85.14(11) 2_555 . . no
Mo2 Te O6 Mo1 -42.70(9) 2_555 . . no
Mo2 Te O6 Mo3 -137.57(8) 2_555 . . no
Mo3 Te O6 Mo1 -85.14(11) 2_555 . . no
Mo3 Te O6 Mo3 180.00(4) 2_555 . . no
O5 Te O6 Mo1 -0.97(11) 2_555 . . no
O5 Te O6 Mo3 -95.84(11) 2_555 . . no
O7 Te O6 Mo1 -86.06(11) 2_555 . . no
O7 Te O6 Mo3 179.08(10) 2_555 . . no
Mo1 Te O7 Mo2 137.09(8) . . . no
Mo1 Te O7 Mo3 43.09(8) . . . no
Mo2 Te O7 Mo3 -94.00(11) . . . no
Mo3 Te O7 Mo2 94.00(11) . . . no
O5 Te O7 Mo2 -0.17(11) . . . no
O5 Te O7 Mo3 -94.17(11) . . . no
O6 Te O7 Mo2 94.93(10) . . . no
O6 Te O7 Mo3 0.93(10) . . . no
Mo1 Te O7 Mo2 -42.91(8) 2_555 . . no
Mo1 Te O7 Mo3 -136.91(8) 2_555 . . no
Mo2 Te O7 Mo2 -180.00(5) 2_555 . . no
Mo2 Te O7 Mo3 86.00(11) 2_555 . . no
Mo3 Te O7 Mo2 -86.00(11) 2_555 . . no
Mo3 Te O7 Mo3 180.00(5) 2_555 . . no
O5 Te O7 Mo2 179.83(11) 2_555 . . no
O5 Te O7 Mo3 85.84(11) 2_555 . . no
O6 Te O7 Mo2 -85.08(10) 2_555 . . no
O6 Te O7 Mo3 -179.07(10) 2_555 . . no
Mo2 Te Mo1 O5 50.03(11) . 2_555 . no
Mo3 Te Mo1 O5 50.33(11) . 2_555 . no
O6 Te Mo1 O5 -1.42(16) . 2_555 . no
O7 Te Mo1 O5 82.79(13) . 2_555 . no
Mo1 Te Mo2 O1 -29.83(7) . 2_555 . no
Mo3 Te Mo2 O1 -30.13(7) . 2_555 . no
O5 Te Mo2 O1 98.68(14) . 2_555 . no
O6 Te Mo2 O1 1.92(9) . 2_555 . no
O7 Te Mo2 O1 -81.56(12) . 2_555 . no
Mo2 Te O5 Mo1 -84.18(10) . 2_555 . no
Mo3 Te O5 Mo1 -41.72(8) . 2_555 . no
O6 Te O5 Mo1 0.96(11) . 2_555 . no
O7 Te O5 Mo1 -84.35(10) . 2_555 . no
Te Mo1 O1 Mo2 -53.57(10) . . 2_555 no
O2 Mo1 O1 Mo2 -51.2(3) . . 2_555 no
O3 Mo1 O1 Mo2 178.62(15) . . 2_555 no
O4 Mo1 O1 Mo2 71.87(15) . . 2_555 no
O6 Mo1 O1 Mo2 -88.21(13) . . 2_555 no
O5 Mo1 O1 Mo2 -17.30(11) 2_555 . 2_555 no
Te Mo1 O2 Mo3 -54.35(13) . . . no
O1 Mo1 O2 Mo3 -56.7(4) . . . no
O3 Mo1 O2 Mo3 72.83(19) . . . no
O4 Mo1 O2 Mo3 179.83(18) . . . no
O6 Mo1 O2 Mo3 -18.26(15) . . . no
O5 Mo1 O2 Mo3 -89.18(16) 2_555 . . no
Te Mo1 O6 Mo3 102.46(9) . . . no
O1 Mo1 O6 Te 75.01(12) . . . no
O1 Mo1 O6 Mo3 177.47(11) . . . no
O2 Mo1 O6 Te -88.45(13) . . . no
O2 Mo1 O6 Mo3 14.01(11) . . . no
O3 Mo1 O6 Te 171.74(14) . . . no
O3 Mo1 O6 Mo3 -85.80(14) . . . no
O5 Mo1 O6 Te 0.87(10) 2_555 . . no
O5 Mo1 O6 Mo3 103.33(10) 2_555 . . no
O1 Mo1 O5 Te -90.69(11) . 2_555 . no
O1 Mo1 O5 Mo2 13.33(9) . 2_555 2_555 no
O2 Mo1 O5 Te 74.53(11) . 2_555 . no
O2 Mo1 O5 Mo2 178.55(10) . 2_555 2_555 no
O4 Mo1 O5 Te 170.97(14) . 2_555 . no
O4 Mo1 O5 Mo2 -85.01(13) . 2_555 2_555 no
O6 Mo1 O5 Te -0.86(10) . 2_555 . no
O6 Mo1 O5 Mo2 103.15(10) . 2_555 2_555 no
Te Mo2 O5 Mo1 102.87(14) . . 2_555 no
O7 Mo2 O5 Te -0.15(10) . . . no
O7 Mo2 O5 Mo1 102.72(10) . . 2_555 no
O8 Mo2 O5 Te 74.65(13) . . . no
O8 Mo2 O5 Mo1 177.53(10) . . 2_555 no
O9 Mo2 O5 Te -22.6(4) . . . no
O9 Mo2 O5 Mo1 80.3(4) . . 2_555 no
O10 Mo2 O5 Te 170.90(15) . . . no
O10 Mo2 O5 Mo1 -86.23(13) . . 2_555 no
O1 Mo2 O5 Te -89.48(13) 2_555 . . no
O1 Mo2 O5 Mo1 13.39(9) 2_555 . 2_555 no
Te Mo2 O7 Mo3 102.74(9) . . . no
O5 Mo2 O7 Te 0.15(10) . . . no
O5 Mo2 O7 Mo3 102.89(10) . . . no
O8 Mo2 O7 Te -88.01(12) . . . no
O8 Mo2 O7 Mo3 14.73(11) . . . no
O9 Mo2 O7 Te 172.36(14) . . . no
O9 Mo2 O7 Mo3 -84.90(13) . . . no
O1 Mo2 O7 Te 75.67(11) 2_555 . . no
O1 Mo2 O7 Mo3 178.42(9) 2_555 . . no
Te Mo2 O8 Mo3 -55.69(15) . . . no
O5 Mo2 O8 Mo3 -90.58(17) . . . no
O7 Mo2 O8 Mo3 -19.44(15) . . . no
O9 Mo2 O8 Mo3 68.5(2) . . . no
O10 Mo2 O8 Mo3 176.17(19) . . . no
O1 Mo2 O8 Mo3 -56.2(3) 2_555 . . no
O5 Mo2 O1 Mo1 -17.49(11) . 2_555 2_555 no
O7 Mo2 O1 Mo1 -88.22(12) . 2_555 2_555 no
O8 Mo2 O1 Mo1 -53.0(3) . 2_555 2_555 no
O9 Mo2 O1 Mo1 -178.30(13) . 2_555 2_555 no
O10 Mo2 O1 Mo1 73.87(16) . 2_555 2_555 no
Te Mo3 O2 Mo1 54.80(14) . . . no
O6 Mo3 O2 Mo1 18.28(15) . . . no
O7 Mo3 O2 Mo1 89.71(16) . . . no
O8 Mo3 O2 Mo1 53.1(3) . . . no
O11 Mo3 O2 Mo1 -72.93(19) . . . no
O12 Mo3 O2 Mo1 -179.97(18) . . . no
Te Mo3 O6 Mo1 -103.51(13) . . . no
O2 Mo3 O6 Te 89.65(12) . . . no
O2 Mo3 O6 Mo1 -13.86(10) . . . no
O7 Mo3 O6 Te 0.83(9) . . . no
O7 Mo3 O6 Mo1 -102.69(10) . . . no
O8 Mo3 O6 Te -74.89(12) . . . no
O8 Mo3 O6 Mo1 -178.40(13) . . . no
O11 Mo3 O6 Te -172.65(11) . . . no
O11 Mo3 O6 Mo1 83.84(11) . . . no
O12 Mo3 O6 Te 29.2(3) . . . no
O12 Mo3 O6 Mo1 -74.3(3) . . . no
Te Mo3 O7 Mo2 -102.14(10) . . . no
O2 Mo3 O7 Te -75.86(10) . . . no
O2 Mo3 O7 Mo2 -177.99(9) . . . no
O6 Mo3 O7 Te -0.83(9) . . . no
O6 Mo3 O7 Mo2 -102.97(9) . . . no
O8 Mo3 O7 Te 87.46(12) . . . no
O8 Mo3 O7 Mo2 -14.68(10) . . . no
O12 Mo3 O7 Te -171.02(12) . . . no
O12 Mo3 O7 Mo2 86.84(11) . . . no
Te Mo3 O8 Mo2 55.98(16) . . . no
O2 Mo3 O8 Mo2 57.7(3) . . . no
O6 Mo3 O8 Mo2 91.20(18) . . . no
O7 Mo3 O8 Mo2 19.70(15) . . . no
O11 Mo3 O8 Mo2 -176.24(19) . . . no
O12 Mo3 O8 Mo2 -68.0(2) . . . no
